data_4320575
loop_
_publ_author_name
'Jos\'e Vicente'
'Mar\'ia Teresa Chicote'
'Sonia Huertas'
'Peter G. Jones'
'Axel K. Fischer'

_publ_section_title
;
 Heterodi- [MAg, MAu (M = Pd, Pt)], Tri- [PdAg2, PtAg2, PtAu2, Pt2M (M =
 Ni, Pt, Cd, Hg)], and Tetranuclear (Pt2Ag2, Pt2Au2)
 1,1-Ethylenedithiolato Complexes
;
_journal_name_full 'Inorganic Chemistry'
_journal_page_first 6193
_journal_page_last 6200
_journal_paper_doi 10.1021/ic010488k
_journal_volume 40
_journal_year 2001
_chemical_formula_sum 'C90 H84 Au2 Cl2 O14 P4 Pt2 S4'
_chemical_formula_weight 2496.71
_chemical_name_systematic ?
_space_group_IT_number 2
_symmetry_cell_setting triclinic
_symmetry_space_group_name_Hall '-P 1'
_symmetry_space_group_name_H-M 'P -1'
_atom_sites_solution_hydrogens geom
_atom_sites_solution_primary Patterson
_atom_sites_solution_secondary difmap
_audit_creation_method SHELXL-97
_cell_angle_alpha 78.878(3)
_cell_angle_beta 77.180(3)
_cell_angle_gamma 74.962(3)
_cell_formula_units_Z 1
_cell_length_a 12.1896(10)
_cell_length_b 12.3262(10)
_cell_length_c 15.5870(12)
_cell_measurement_reflns_used 7554
_cell_measurement_temperature 143(2)
_cell_measurement_theta_max 28
_cell_measurement_theta_min 2
_cell_volume 2182.5(3)
_computing_cell_refinement 'Bruker SAINT'
_computing_data_collection 'Bruker SMART'
_computing_data_reduction 'Bruker SAINT'
_computing_molecular_graphics 'Siemens XP'
_computing_publication_material SHELXL-97
_computing_structure_refinement 'SHELXL-97 (Sheldrick, 1997)'
_computing_structure_solution 'SHELXS-97 (Sheldrick, 1990)'
_diffrn_ambient_temperature 143(2)
_diffrn_detector_area_resol_mean 8.192
_diffrn_measured_fraction_theta_full 0.997
_diffrn_measured_fraction_theta_max 0.997
_diffrn_measurement_device_type 'Bruker SMART 1000 CCD'
_diffrn_measurement_method '\w- and \f-scan'
_diffrn_radiation_monochromator graphite
_diffrn_radiation_source 'fine-focus sealed tube'
_diffrn_radiation_type MoK\a
_diffrn_radiation_wavelength 0.71073
_diffrn_reflns_av_R_equivalents 0.0487
_diffrn_reflns_av_sigmaI/netI 0.0405
_diffrn_reflns_limit_h_max 17
_diffrn_reflns_limit_h_min -17
_diffrn_reflns_limit_k_max 17
_diffrn_reflns_limit_k_min -17
_diffrn_reflns_limit_l_max 21
_diffrn_reflns_limit_l_min -21
_diffrn_reflns_number 47912
_diffrn_reflns_theta_full 30.00
_diffrn_reflns_theta_max 30.03
_diffrn_reflns_theta_min 1.35
_exptl_absorpt_coefficient_mu 6.839
_exptl_absorpt_correction_T_max 0.695
_exptl_absorpt_correction_T_min 0.524
_exptl_absorpt_correction_type multi-scan
_exptl_absorpt_process_details SADABS
_exptl_crystal_colour colourless
_exptl_crystal_density_diffrn 1.900
_exptl_crystal_density_method 'not measured'
_exptl_crystal_description 'square prism'
_exptl_crystal_F_000 1208
_exptl_crystal_size_max 0.28
_exptl_crystal_size_mid 0.16
_exptl_crystal_size_min 0.15
_refine_diff_density_max 1.492
_refine_diff_density_min -1.577
_refine_diff_density_rms 0.152
_refine_ls_extinction_method none
_refine_ls_goodness_of_fit_ref 1.000
_refine_ls_hydrogen_treatment 'rigid methyls, others riding'
_refine_ls_matrix_type full
_refine_ls_number_parameters 557
_refine_ls_number_reflns 12742
_refine_ls_number_restraints 643
_refine_ls_restrained_S_all 0.979
_refine_ls_R_factor_all 0.0377
_refine_ls_R_factor_gt 0.0260
_refine_ls_shift/su_max 0.013
_refine_ls_shift/su_mean 0.000
_refine_ls_structure_factor_coef Fsqd
_refine_ls_weighting_details 'calc w=1/[\s^2^(Fo^2^)+(0.0318P)^2^] where P=(Fo^2^+2Fc^2^)/3'
_refine_ls_weighting_scheme calc
_refine_ls_wR_factor_gt 0.0578
_refine_ls_wR_factor_ref 0.0605
_reflns_number_gt 10317
_reflns_number_total 12742
_reflns_threshold_expression >2sigma(I)
_cod_data_source_file ic010488k_2.cif
_cod_data_source_block denksta
_cod_depositor_comments
;
The following automatic conversions were performed:

'_geom_bond_publ_flag' value 'Y' changed to 'y' according to the
built-in table from CIF Core dictionary named 'cif_core.dic' version
2.4.1 from 2010-06-29 (23 times).

'_geom_angle_publ_flag' value 'Y'
changed to 'y' according to the built-in table from CIF Core
dictionary named 'cif_core.dic' version 2.4.1 from 2010-06-29 (27
times).

Automatic conversion script
Id: cif_fix_values 1646 2011-03-28 12:23:43Z adriana 
;
_cod_database_code 4320575

loop_
_symmetry_equiv_pos_as_xyz
'x, y, z'
'-x, -y, -z'

loop_
_atom_site_label
_atom_site_type_symbol
_atom_site_fract_x
_atom_site_fract_y
_atom_site_fract_z
_atom_site_U_iso_or_equiv
_atom_site_adp_type
_atom_site_occupancy
_atom_site_symmetry_multiplicity
_atom_site_calc_flag
_atom_site_refinement_flags
_atom_site_disorder_assembly
_atom_site_disorder_group
_atom_site_attached_hydrogens
Au Au 0.466970(10) 0.417135(9) 0.455329(7) 0.01885(3) Uani 1 1 d . . . 0
Pt Pt 0.484802(10) 0.349475(9) 0.681288(7) 0.01716(3) Uani 1 1 d . . . 0
S1 S 0.57128(6) 0.27596(6) 0.54624(5) 0.01778(14) Uani 1 1 d . . . 0
S2 S 0.64422(7) 0.43350(6) 0.62553(5) 0.01994(15) Uani 1 1 d . . . 0
O1 O 0.8554(2) 0.4713(2) 0.5147(2) 0.0395(7) Uani 1 1 d U . . 0
O2 O 0.7800(3) 0.2462(2) 0.36799(19) 0.0557(9) Uani 1 1 d U . . 0
C1 C 0.6894(3) 0.3410(2) 0.5424(2) 0.0187(6) Uani 1 1 d U . . 0
C2 C 0.7943(3) 0.3138(3) 0.4946(2) 0.0212(6) Uani 1 1 d U . . 0
C3 C 0.8850(3) 0.3744(3) 0.4985(2) 0.0281(7) Uani 1 1 d U . . 0
C4 C 1.0091(3) 0.3140(4) 0.4823(3) 0.0425(10) Uani 1 1 d U . . 0
H4A H 1.0576 0.3664 0.4818 0.051 Uiso 1 1 calc R . . 0
H4B H 1.0283 0.2860 0.4249 0.051 Uiso 1 1 calc R . . 0
H4C H 1.0230 0.2499 0.5297 0.051 Uiso 1 1 calc R . . 0
C5 C 0.8194(3) 0.2233(3) 0.4347(2) 0.0239(6) Uani 1 1 d U . . 0
C6 C 0.8883(4) 0.1087(3) 0.4628(3) 0.0445(10) Uani 1 1 d U . . 0
H6A H 0.8596 0.0513 0.4441 0.053 Uiso 1 1 calc R . . 0
H6B H 0.8811 0.0956 0.5276 0.053 Uiso 1 1 calc R . . 0
H6C H 0.9696 0.1034 0.4351 0.053 Uiso 1 1 calc R . . 0
P1 P 0.33365(7) 0.26177(7) 0.71253(5) 0.02041(16) Uani 1 1 d U . . 0
P2 P 0.46957(8) 0.40626(7) 0.81574(5) 0.02121(16) Uani 1 1 d U . . 0
C11 C 0.3436(3) 0.1536(3) 0.8092(2) 0.0263(7) Uani 1 1 d DU . . 0
C12 C 0.2497(4) 0.1329(3) 0.8736(2) 0.0338(8) Uani 1 1 d DU . . 0
H12 H 0.1741 0.1769 0.8691 0.041 Uiso 1 1 calc R . . 0
C13 C 0.2674(5) 0.0471(4) 0.9450(3) 0.0512(12) Uani 1 1 d DU . . 0
H13 H 0.2034 0.0329 0.9894 0.061 Uiso 1 1 calc R . . 0
C14 C 0.3756(5) -0.0171(3) 0.9520(3) 0.0544(13) Uani 1 1 d DU . . 0
H14 H 0.3859 -0.0755 1.0011 0.065 Uiso 1 1 calc R . . 0
C15 C 0.4708(4) 0.0021(3) 0.8883(3) 0.0478(11) Uani 1 1 d DU . . 0
H15 H 0.5460 -0.0423 0.8937 0.057 Uiso 1 1 calc R . . 0
C16 C 0.4541(4) 0.0874(3) 0.8165(2) 0.0329(8) Uani 1 1 d DU . . 0
H16 H 0.5184 0.1007 0.7721 0.039 Uiso 1 1 calc R . . 0
C21 C 0.3330(3) 0.1859(3) 0.6230(2) 0.0219(6) Uani 1 1 d DU . . 0
C22 C 0.3705(3) 0.0691(3) 0.6277(2) 0.0304(8) Uani 1 1 d DU . . 0
H22 H 0.3973 0.0252 0.6793 0.036 Uiso 1 1 calc R . . 0
C23 C 0.3689(4) 0.0160(3) 0.5573(3) 0.0385(9) Uani 1 1 d DU . . 0
H23 H 0.3935 -0.0642 0.5613 0.046 Uiso 1 1 calc R . . 0
C24 C 0.3322(3) 0.0785(3) 0.4820(2) 0.0365(9) Uani 1 1 d DU . . 0
H24 H 0.3327 0.0417 0.4337 0.044 Uiso 1 1 calc R . . 0
C25 C 0.2947(3) 0.1938(3) 0.4763(2) 0.0297(7) Uani 1 1 d DU . . 0
H25 H 0.2687 0.2366 0.4241 0.036 Uiso 1 1 calc R . . 0
C26 C 0.2944(3) 0.2489(3) 0.5460(2) 0.0241(6) Uani 1 1 d DU . . 0
H26 H 0.2680 0.3290 0.5416 0.029 Uiso 1 1 calc R . . 0
C31 C 0.1904(3) 0.3556(3) 0.7248(2) 0.0277(7) Uani 1 1 d DU . . 0
C32 C 0.0926(3) 0.3134(3) 0.7280(3) 0.0371(8) Uani 1 1 d DU . . 0
H32 H 0.1011 0.2350 0.7262 0.044 Uiso 1 1 calc R . . 0
C33 C -0.0161(4) 0.3858(4) 0.7339(3) 0.0485(11) Uani 1 1 d DU . . 0
H33 H -0.0821 0.3572 0.7364 0.058 Uiso 1 1 calc R . . 0
C34 C -0.0279(4) 0.5007(4) 0.7361(3) 0.0511(12) Uani 1 1 d DU . . 0
H34 H -0.1023 0.5504 0.7408 0.061 Uiso 1 1 calc R . . 0
C35 C 0.0672(4) 0.5425(3) 0.7318(3) 0.0452(10) Uani 1 1 d DU . . 0
H35 H 0.0583 0.6210 0.7334 0.054 Uiso 1 1 calc R . . 0
C36 C 0.1771(3) 0.4709(3) 0.7249(2) 0.0329(8) Uani 1 1 d DU . . 0
H36 H 0.2427 0.5010 0.7204 0.040 Uiso 1 1 calc R . . 0
C41 C 0.5901(3) 0.3218(3) 0.8679(2) 0.0229(6) Uani 1 1 d DU . . 0
C42 C 0.5953(3) 0.3398(3) 0.9536(2) 0.0317(8) Uani 1 1 d DU . . 0
H42 H 0.5327 0.3886 0.9856 0.038 Uiso 1 1 calc R . . 0
C43 C 0.6920(4) 0.2859(3) 0.9906(2) 0.0397(9) Uani 1 1 d DU . . 0
H43 H 0.6952 0.2976 1.0484 0.048 Uiso 1 1 calc R . . 0
C44 C 0.7831(4) 0.2158(3) 0.9449(3) 0.0374(9) Uani 1 1 d DU . . 0
H44 H 0.8500 0.1812 0.9704 0.045 Uiso 1 1 calc R . . 0
C45 C 0.7782(3) 0.1951(3) 0.8617(2) 0.0322(8) Uani 1 1 d DU . . 0
H45 H 0.8408 0.1451 0.8307 0.039 Uiso 1 1 calc R . . 0
C46 C 0.6810(3) 0.2479(3) 0.8237(2) 0.0258(7) Uani 1 1 d DU . . 0
H46 H 0.6771 0.2331 0.7670 0.031 Uiso 1 1 calc R . . 0
C51 C 0.3443(3) 0.4029(3) 0.9047(2) 0.0237(6) Uani 1 1 d DU . . 0
C52 C 0.2532(3) 0.4973(3) 0.9156(2) 0.0281(7) Uani 1 1 d DU . . 0
H52 H 0.2548 0.5660 0.8760 0.034 Uiso 1 1 calc R . . 0
C53 C 0.1603(3) 0.4906(3) 0.9843(3) 0.0365(8) Uani 1 1 d DU . . 0
H53 H 0.0981 0.5550 0.9918 0.044 Uiso 1 1 calc R . . 0
C54 C 0.1576(3) 0.3913(3) 1.0420(3) 0.0371(8) Uani 1 1 d DU . . 0
H54 H 0.0936 0.3878 1.0892 0.045 Uiso 1 1 calc R . . 0
C55 C 0.2464(3) 0.2969(3) 1.0320(2) 0.0316(8) Uani 1 1 d DU . . 0
H55 H 0.2435 0.2286 1.0721 0.038 Uiso 1 1 calc R . . 0
C56 C 0.3400(3) 0.3018(3) 0.9633(2) 0.0276(7) Uani 1 1 d DU . . 0
H56 H 0.4013 0.2366 0.9559 0.033 Uiso 1 1 calc R . . 0
C61 C 0.4920(3) 0.5510(2) 0.7948(2) 0.0243(7) Uani 1 1 d DU . . 0
C62 C 0.5865(3) 0.5763(3) 0.8159(2) 0.0331(8) Uani 1 1 d DU . . 0
H62 H 0.6386 0.5185 0.8462 0.040 Uiso 1 1 calc R . . 0
C63 C 0.6054(4) 0.6856(3) 0.7932(2) 0.0404(9) Uani 1 1 d DU . . 0
H63 H 0.6711 0.7016 0.8071 0.049 Uiso 1 1 calc R . . 0
C64 C 0.5289(4) 0.7715(3) 0.7503(2) 0.0430(10) Uani 1 1 d DU . . 0
H64 H 0.5413 0.8463 0.7355 0.052 Uiso 1 1 calc R . . 0
C65 C 0.4340(4) 0.7467(3) 0.7293(2) 0.0362(9) Uani 1 1 d DU . . 0
H65 H 0.3808 0.8054 0.7006 0.043 Uiso 1 1 calc R . . 0
C66 C 0.4159(3) 0.6373(3) 0.7498(2) 0.0294(7) Uani 1 1 d DU . . 0
H66 H 0.3521 0.6208 0.7334 0.035 Uiso 1 1 calc R . . 0
Cl Cl 0.7890(2) 0.9677(3) 0.72087(17) 0.0328(5) Uani 0.606(5) 1 d PDU A 1 0
O3 O 0.7034(4) 1.0471(4) 0.6784(3) 0.0507(15) Uani 0.606(5) 1 d PDU A 1 0
O4 O 0.7447(5) 0.9451(5) 0.8140(3) 0.0559(16) Uani 0.606(5) 1 d PDU A 1 0
O5 O 0.8236(5) 0.8663(5) 0.6814(4) 0.0695(19) Uani 0.606(5) 1 d PDU A 1 0
O6 O 0.8867(4) 1.0176(5) 0.7094(4) 0.0556(16) Uani 0.606(5) 1 d PDU A 1 0
Cl' Cl 0.8146(3) 0.9234(4) 0.7283(3) 0.0281(7) Uani 0.394(5) 1 d PDU A 2 0
O3' O 0.8970(10) 0.8284(9) 0.6999(8) 0.091(4) Uiso 0.394(5) 1 d PDU A 2 0
O4' O 0.8328(11) 1.0265(9) 0.6759(8) 0.085(4) Uiso 0.394(5) 1 d PDU A 2 0
O5' O 0.8207(7) 0.9336(6) 0.8166(4) 0.0319(16) Uiso 0.394(5) 1 d PDU A 2 0
O6' O 0.7028(7) 0.9127(7) 0.7234(6) 0.056(2) Uiso 0.394(5) 1 d PDU A 2 0
O99 O 1.1257(6) 0.7445(6) 0.8467(4) 0.0511(18) Uiso 0.495(6) 1 d PDU B 1 0
C99 C 1.0842(6) 0.8433(6) 0.8486(4) 0.0287(16) Uiso 0.495(6) 1 d PDU B 1 0
C98 C 1.1368(7) 0.9351(7) 0.7841(5) 0.0366(18) Uiso 0.495(6) 1 d PDU B 1 3
C97 C 0.9782(6) 0.8851(6) 0.9146(5) 0.0361(19) Uiso 0.495(6) 1 d PDU B 1 3
O99' O 1.0225(5) 0.9710(5) 0.9200(4) 0.0426(16) Uiso 0.505(6) 1 d PDU B 2 0
C99' C 1.0607(6) 0.9232(6) 0.8551(4) 0.0289(16) Uiso 0.505(6) 1 d PDU B 2 0
C98' C 1.0955(8) 0.9873(8) 0.7657(5) 0.044(2) Uiso 0.505(6) 1 d PDU B 2 3
C97' C 1.0669(9) 0.7994(8) 0.8618(6) 0.046(2) Uiso 0.505(6) 1 d PDU B 2 3

loop_
_atom_site_aniso_label
_atom_site_aniso_U_11
_atom_site_aniso_U_22
_atom_site_aniso_U_33
_atom_site_aniso_U_23
_atom_site_aniso_U_13
_atom_site_aniso_U_12
Au 0.02014(6) 0.01837(6) 0.01889(6) -0.00440(4) -0.00593(5) -0.00254(4)
Pt 0.02259(6) 0.01426(5) 0.01339(5) -0.00328(4) -0.00488(4) 0.00034(4)
S1 0.0204(4) 0.0168(3) 0.0165(3) -0.0047(3) -0.0049(3) -0.0020(3)
S2 0.0239(4) 0.0189(3) 0.0184(3) -0.0058(3) -0.0080(3) -0.0015(3)
O1 0.0275(13) 0.0316(14) 0.0653(19) -0.0206(13) -0.0083(13) -0.0068(11)
O2 0.091(3) 0.0371(16) 0.0402(17) -0.0175(13) -0.0373(17) 0.0140(16)
C1 0.0204(14) 0.0155(13) 0.0208(14) -0.0037(11) -0.0113(12) 0.0020(11)
C2 0.0203(15) 0.0215(14) 0.0227(15) -0.0048(12) -0.0094(12) -0.0008(11)
C3 0.0196(15) 0.0326(18) 0.0340(18) -0.0088(14) -0.0087(14) -0.0031(13)
C4 0.0231(18) 0.044(2) 0.067(3) -0.025(2) -0.0104(18) -0.0049(16)
C5 0.0169(15) 0.0267(16) 0.0268(16) -0.0087(13) -0.0020(12) -0.0009(12)
C6 0.050(3) 0.0254(18) 0.061(3) -0.0163(18) -0.027(2) 0.0088(17)
P1 0.0251(4) 0.0179(4) 0.0163(4) -0.0028(3) -0.0039(3) -0.0011(3)
P2 0.0333(4) 0.0142(3) 0.0143(4) -0.0031(3) -0.0045(3) -0.0012(3)
C11 0.046(2) 0.0163(14) 0.0194(15) -0.0014(11) -0.0090(14) -0.0104(14)
C12 0.054(2) 0.0315(18) 0.0245(17) 0.0008(14) -0.0111(16) -0.0240(17)
C13 0.092(3) 0.049(2) 0.032(2) 0.0148(18) -0.026(2) -0.052(3)
C14 0.109(4) 0.034(2) 0.040(2) 0.0175(18) -0.046(2) -0.040(2)
C15 0.088(3) 0.0216(17) 0.045(2) -0.0002(16) -0.047(2) -0.006(2)
C16 0.056(2) 0.0213(16) 0.0231(17) -0.0061(13) -0.0188(16) -0.0002(15)
C21 0.0203(15) 0.0263(15) 0.0180(14) -0.0037(12) -0.0025(12) -0.0040(12)
C22 0.042(2) 0.0268(17) 0.0222(16) -0.0068(13) -0.0100(15) -0.0008(15)
C23 0.053(2) 0.0296(19) 0.034(2) -0.0137(15) -0.0115(18) -0.0019(17)
C24 0.037(2) 0.050(2) 0.0267(18) -0.0189(16) -0.0057(16) -0.0076(18)
C25 0.0237(17) 0.045(2) 0.0201(16) -0.0036(14) -0.0078(13) -0.0056(15)
C26 0.0202(15) 0.0274(16) 0.0244(16) 0.0016(12) -0.0074(12) -0.0059(13)
C31 0.0277(17) 0.0255(16) 0.0232(16) -0.0005(13) 0.0001(13) -0.0006(13)
C32 0.0280(18) 0.0338(19) 0.042(2) 0.0000(16) 0.0000(16) -0.0042(15)
C33 0.028(2) 0.053(3) 0.052(3) 0.004(2) 0.0016(18) -0.0033(18)
C34 0.034(2) 0.047(2) 0.048(3) -0.001(2) 0.0118(19) 0.0119(18)
C35 0.046(2) 0.0284(19) 0.046(2) -0.0079(17) 0.0033(19) 0.0108(17)
C36 0.039(2) 0.0244(17) 0.0278(18) -0.0055(14) 0.0001(15) 0.0020(14)
C41 0.0358(17) 0.0158(13) 0.0208(15) -0.0001(11) -0.0119(13) -0.0083(12)
C42 0.055(2) 0.0247(17) 0.0203(16) -0.0044(13) -0.0138(15) -0.0102(16)
C43 0.072(3) 0.0292(19) 0.0282(19) 0.0018(14) -0.0282(19) -0.0185(19)
C44 0.051(2) 0.0276(18) 0.042(2) 0.0083(15) -0.0288(19) -0.0168(17)
C45 0.037(2) 0.0238(17) 0.038(2) 0.0038(14) -0.0170(16) -0.0077(14)
C46 0.0376(19) 0.0154(14) 0.0249(16) 0.0011(12) -0.0125(14) -0.0041(13)
C51 0.0357(18) 0.0218(15) 0.0138(14) -0.0057(11) -0.0026(12) -0.0062(13)
C52 0.0353(19) 0.0228(16) 0.0251(17) -0.0058(13) -0.0016(14) -0.0062(14)
C53 0.0314(19) 0.0336(19) 0.042(2) -0.0074(16) -0.0015(16) -0.0065(16)
C54 0.036(2) 0.047(2) 0.0308(19) -0.0056(16) 0.0007(16) -0.0185(17)
C55 0.043(2) 0.0332(18) 0.0246(17) 0.0011(14) -0.0087(15) -0.0204(16)
C56 0.042(2) 0.0235(16) 0.0203(16) -0.0024(12) -0.0101(14) -0.0095(14)
C61 0.0424(19) 0.0120(13) 0.0141(14) -0.0029(10) -0.0001(13) -0.0021(12)
C62 0.053(2) 0.0218(16) 0.0259(17) -0.0022(13) -0.0116(16) -0.0074(15)
C63 0.069(3) 0.0266(18) 0.032(2) -0.0033(15) -0.0132(19) -0.0180(18)
C64 0.077(3) 0.0186(17) 0.030(2) -0.0006(14) -0.0048(19) -0.0110(18)
C65 0.057(2) 0.0180(15) 0.0263(18) -0.0011(13) -0.0038(17) -0.0002(16)
C66 0.043(2) 0.0208(15) 0.0177(15) -0.0027(12) -0.0003(14) -0.0004(14)
Cl 0.0333(12) 0.0446(14) 0.0248(9) -0.0085(11) -0.0068(8) -0.0126(10)
O3 0.055(3) 0.063(3) 0.026(2) -0.019(2) -0.007(2) 0.010(3)
O4 0.066(4) 0.067(4) 0.024(2) 0.004(2) 0.005(2) -0.015(3)
O5 0.070(4) 0.059(4) 0.083(5) -0.044(3) -0.020(4) 0.009(3)
O6 0.040(3) 0.081(4) 0.056(3) -0.008(3) -0.006(3) -0.035(3)
Cl' 0.0237(16) 0.039(2) 0.0219(12) -0.0046(15) -0.0033(10) -0.0088(13)

loop_
_atom_type_symbol
_atom_type_description
_atom_type_scat_dispersion_real
_atom_type_scat_dispersion_imag
_atom_type_scat_source
C C 0.0033 0.0016 'International Tables Vol C Tables 4.2.6.8 and 6.1.1.4'
H H 0.0000 0.0000 'International Tables Vol C Tables 4.2.6.8 and 6.1.1.4'
O O 0.0106 0.0060 'International Tables Vol C Tables 4.2.6.8 and 6.1.1.4'
P P 0.1023 0.0942 'International Tables Vol C Tables 4.2.6.8 and 6.1.1.4'
S S 0.1246 0.1234 'International Tables Vol C Tables 4.2.6.8 and 6.1.1.4'
Cl Cl 0.1484 0.1585 'International Tables Vol C Tables 4.2.6.8 and 6.1.1.4'
Pt Pt -1.7033 8.3905 'International Tables Vol C Tables 4.2.6.8 and 6.1.1.4'
Au Au -2.0133 8.8022 'International Tables Vol C Tables 4.2.6.8 and 6.1.1.4'

loop_
_geom_angle_atom_site_label_1
_geom_angle_atom_site_label_2
_geom_angle_atom_site_label_3
_geom_angle
_geom_angle_site_symmetry_1
_geom_angle_site_symmetry_3
_geom_angle_publ_flag
S1 Au S2 175.20(3) . 2_666 y
S1 Au Au 86.002(19) . 2_666 y
S2 Au Au 90.53(2) 2_666 2_666 y
P1 Pt P2 100.17(3) . . y
P1 Pt S2 170.73(3) . . y
P2 Pt S2 89.08(3) . . y
P1 Pt S1 95.52(3) . . y
P2 Pt S1 159.39(3) . . y
S2 Pt S1 75.63(3) . . y
C1 S1 Au 98.82(9) . . y
C1 S1 Pt 87.27(10) . . y
Au S1 Pt 96.75(3) . . y
C1 S2 Au 96.85(9) . 2_666 y
C1 S2 Pt 88.02(10) . . y
Au S2 Pt 90.94(3) 2_666 . y
C2 C1 S2 126.5(2) . . y
C2 C1 S1 125.6(2) . . y
S2 C1 S1 107.35(16) . . y
C1 C2 C3 120.0(3) . . y
C1 C2 C5 118.8(3) . . y
C3 C2 C5 121.3(3) . . y
O1 C3 C4 121.7(3) . . y
O1 C3 C2 119.1(3) . . y
C4 C3 C2 119.2(3) . . y
O2 C5 C6 122.5(3) . . y
O2 C5 C2 118.7(3) . . y
C6 C5 C2 118.8(3) . . y
C11 P1 C31 109.79(16) . . ?
C11 P1 C21 104.67(14) . . ?
C31 P1 C21 102.49(15) . . ?
C11 P1 Pt 111.37(12) . . ?
C31 P1 Pt 115.60(11) . . ?
C21 P1 Pt 112.06(10) . . ?
C41 P2 C51 103.67(15) . . ?
C41 P2 C61 104.34(15) . . ?
C51 P2 C61 107.06(14) . . ?
C41 P2 Pt 109.03(10) . . ?
C51 P2 Pt 123.22(11) . . ?
C61 P2 Pt 107.98(10) . . ?
C16 C11 C12 119.6(3) . . ?
C16 C11 P1 116.2(3) . . ?
C12 C11 P1 124.2(3) . . ?
C13 C12 C11 119.3(4) . . ?
C14 C13 C12 120.9(4) . . ?
C13 C14 C15 120.8(4) . . ?
C14 C15 C16 118.8(4) . . ?
C15 C16 C11 120.6(4) . . ?
C22 C21 C26 118.9(3) . . ?
C22 C21 P1 122.6(2) . . ?
C26 C21 P1 118.5(2) . . ?
C21 C22 C23 120.1(3) . . ?
C24 C23 C22 120.4(3) . . ?
C23 C24 C25 120.2(3) . . ?
C24 C25 C26 120.5(3) . . ?
C25 C26 C21 119.8(3) . . ?
C36 C31 C32 119.1(3) . . ?
C36 C31 P1 120.5(3) . . ?
C32 C31 P1 120.3(3) . . ?
C33 C32 C31 120.3(4) . . ?
C32 C33 C34 119.6(4) . . ?
C35 C34 C33 120.3(4) . . ?
C34 C35 C36 120.7(4) . . ?
C35 C36 C31 120.0(4) . . ?
C46 C41 C42 119.1(3) . . ?
C46 C41 P2 122.1(2) . . ?
C42 C41 P2 118.6(3) . . ?
C43 C42 C41 119.7(3) . . ?
C44 C43 C42 120.7(3) . . ?
C43 C44 C45 120.3(4) . . ?
C44 C45 C46 119.7(4) . . ?
C41 C46 C45 120.5(3) . . ?
C52 C51 C56 119.3(3) . . ?
C52 C51 P2 122.0(2) . . ?
C56 C51 P2 118.6(3) . . ?
C53 C52 C51 119.8(3) . . ?
C54 C53 C52 120.3(4) . . ?
C53 C54 C55 120.8(4) . . ?
C54 C55 C56 119.8(3) . . ?
C55 C56 C51 120.0(3) . . ?
C62 C61 C66 119.0(3) . . ?
C62 C61 P2 122.1(2) . . ?
C66 C61 P2 118.7(3) . . ?
C61 C62 C63 120.6(3) . . ?
C64 C63 C62 120.4(4) . . ?
C63 C64 C65 119.3(3) . . ?
C66 C65 C64 120.7(4) . . ?
C65 C66 C61 120.0(4) . . ?
O3 Cl O5 109.9(3) . . ?
O3 Cl O4 109.5(3) . . ?
O5 Cl O4 111.2(4) . . ?
O3 Cl O6 108.0(4) . . ?
O5 Cl O6 109.5(4) . . ?
O4 Cl O6 108.7(4) . . ?
O3' Cl' O4' 112.8(7) . . ?
O3' Cl' O6' 109.2(7) . . ?
O4' Cl' O6' 108.0(7) . . ?
O3' Cl' O5' 110.3(6) . . ?
O4' Cl' O5' 105.7(6) . . ?
O6' Cl' O5' 110.9(5) . . ?
O99 C99 C97 122.1(7) . . ?
O99 C99 C98 121.8(7) . . ?
C97 C99 C98 116.1(6) . . ?
O99' C99' C97' 120.3(7) . . ?
O99' C99' C98' 121.2(6) . . ?
C97' C99' C98' 118.3(7) . . ?

loop_
_geom_bond_atom_site_label_1
_geom_bond_atom_site_label_2
_geom_bond_distance
_geom_bond_site_symmetry_2
_geom_bond_publ_flag
Au S1 2.3136(7) . y
Au S2 2.3202(8) 2_666 y
Au Au 3.0347(3) 2_666 y
Au Pt 3.3339(3) 2_666 y
Pt P1 2.2876(9) . y
Pt P2 2.2896(8) . y
Pt S2 2.3562(8) . y
Pt S1 2.3704(7) . y
S1 C1 1.805(3) . y
S2 C1 1.792(3) . y
O1 C3 1.214(4) . y
O2 C5 1.196(4) . y
C1 C2 1.325(4) . y
C2 C3 1.503(4) . y
C2 C5 1.519(4) . y
C3 C4 1.492(5) . y
C5 C6 1.484(5) . y
P1 C11 1.812(3) . y
P1 C31 1.819(3) . y
P1 C21 1.826(3) . y
P2 C41 1.821(3) . y
P2 C51 1.824(3) . y
P2 C61 1.831(3) . y
C11 C16 1.398(5) . ?
C11 C12 1.389(5) . ?
C12 C13 1.392(5) . ?
C13 C14 1.366(6) . ?
C14 C15 1.389(6) . ?
C15 C16 1.391(5) . ?
C21 C22 1.386(4) . ?
C21 C26 1.402(4) . ?
C22 C23 1.388(5) . ?
C23 C24 1.370(5) . ?
C24 C25 1.367(5) . ?
C25 C26 1.387(4) . ?
C31 C36 1.389(5) . ?
C31 C32 1.407(5) . ?
C32 C33 1.388(5) . ?
C33 C34 1.393(6) . ?
C34 C35 1.369(6) . ?
C35 C36 1.393(5) . ?
C41 C46 1.383(4) . ?
C41 C42 1.412(4) . ?
C42 C43 1.382(5) . ?
C43 C44 1.370(6) . ?
C44 C45 1.386(5) . ?
C45 C46 1.393(5) . ?
C51 C52 1.392(4) . ?
C51 C56 1.402(4) . ?
C52 C53 1.382(5) . ?
C53 C54 1.375(5) . ?
C54 C55 1.375(5) . ?
C55 C56 1.386(5) . ?
C61 C62 1.388(5) . ?
C61 C66 1.404(4) . ?
C62 C63 1.391(5) . ?
C63 C64 1.389(5) . ?
C64 C65 1.389(6) . ?
C65 C66 1.388(5) . ?
Cl O3 1.419(5) . ?
Cl O5 1.424(5) . ?
Cl O4 1.432(5) . ?
Cl O6 1.438(5) . ?
Cl' O3' 1.403(10) . ?
Cl' O4' 1.412(9) . ?
Cl' O6' 1.423(8) . ?
Cl' O5' 1.426(7) . ?
O99 C99 1.194(9) . ?
C99 C97 1.504(9) . ?
C99 C98 1.534(9) . ?
O99' C99' 1.210(8) . ?
C99' C97' 1.492(10) . ?
C99' C98' 1.494(9) . ?
